data_1512446
loop_
_publ_author_name
'Amanda L. Ramireza'
'Karah E. Knopeb'
'Tanya T. Kelleya'
'Natalie E. Greiga'
'Jeffrey D. Einkaufa'
'Daniel T. de Lill'

_publ_section_title
;
 Structure and luminescence of a 2-dimensional 2,3-pyridinedicarboxylate
 coordination polymer constructed from lanthanide(III) dimers
;
_journal_name_full
;
Inorganica Chimica Acta
;
_journal_page_first 46
_journal_page_last 51
_journal_paper_doi 10.1016/j.ica.2012.05.039
_journal_volume 392
_journal_year 2012
_chemical_formula_sum 'C14 H9 N2 O9 Pr'
_chemical_formula_weight 490.14
_chemical_name_systematic
; 
 ? 
;
_space_group_IT_number 14
_space_group_name_Hall '-P 2ybc'
_symmetry_cell_setting monoclinic
_symmetry_space_group_name_Hall '-P 2ybc'
_symmetry_space_group_name_H-M 'P 1 21/c 1'
_atom_sites_solution_hydrogens geom
_atom_sites_solution_primary direct
_atom_sites_solution_secondary difmap
_audit_creation_method SHELXL-97
_cell_angle_alpha 90.00
_cell_angle_beta 97.073(2)
_cell_angle_gamma 90.00
_cell_formula_units_Z 4
_cell_length_a 12.8364(16)
_cell_length_b 16.747(2)
_cell_length_c 7.0868(9)
_cell_measurement_reflns_used 4500
_cell_measurement_temperature 100(2)
_cell_measurement_theta_max 58.764
_cell_measurement_theta_min 8.446
_cell_volume 1511.9(3)
_computing_structure_refinement 'SHELXL-97 (Sheldrick, 1997)'
_computing_structure_solution 'SHELXS-97 (Sheldrick, 1990)'
_diffrn_ambient_temperature 100(2)
_diffrn_measured_fraction_theta_full 0.927
_diffrn_measured_fraction_theta_max 0.863
_diffrn_radiation_monochromator graphite
_diffrn_radiation_source 'fine-focus sealed tube'
_diffrn_radiation_type MoK\a
_diffrn_radiation_wavelength 0.71073
_diffrn_reflns_av_R_equivalents 0.0379
_diffrn_reflns_av_sigmaI/netI 0.0760
_diffrn_reflns_limit_h_max 10
_diffrn_reflns_limit_h_min -16
_diffrn_reflns_limit_k_max 10
_diffrn_reflns_limit_k_min -23
_diffrn_reflns_limit_l_max 10
_diffrn_reflns_limit_l_min -10
_diffrn_reflns_number 5683
_diffrn_reflns_theta_full 25.00
_diffrn_reflns_theta_max 30.56
_diffrn_reflns_theta_min 4.25
_exptl_absorpt_coefficient_mu 3.272
_exptl_absorpt_correction_T_max 0.968
_exptl_absorpt_correction_T_min 0.822
_exptl_absorpt_correction_type multi-scan
_exptl_absorpt_process_details SADABS
_exptl_crystal_colour green
_exptl_crystal_density_diffrn 2.154
_exptl_crystal_density_method 'not measured'
_exptl_crystal_description plate
_exptl_crystal_F_000 918
_exptl_crystal_size_max 0.3
_exptl_crystal_size_mid 0.05
_exptl_crystal_size_min 0.01
_refine_diff_density_max 1.434
_refine_diff_density_min -1.002
_refine_diff_density_rms 0.219
_refine_ls_extinction_method none
_refine_ls_goodness_of_fit_ref 0.953
_refine_ls_hydrogen_treatment constr
_refine_ls_matrix_type full
_refine_ls_number_parameters 235
_refine_ls_number_reflns 3997
_refine_ls_number_restraints 0
_refine_ls_restrained_S_all 0.953
_refine_ls_R_factor_all 0.0639
_refine_ls_R_factor_gt 0.0434
_refine_ls_shift/su_max 0.000
_refine_ls_shift/su_mean 0.000
_refine_ls_structure_factor_coef Fsqd
_refine_ls_weighting_details 'calc w=1/[\s^2^(Fo^2^)+(0.0527P)^2^+0.0000P] where P=(Fo^2^+2Fc^2^)/3'
_refine_ls_weighting_scheme calc
_refine_ls_wR_factor_gt 0.0955
_refine_ls_wR_factor_ref 0.1064
_reflns_number_gt 3026
_reflns_number_total 3997
_reflns_threshold_expression >2sigma(I)
_cod_data_source_file ICA-2012-392-46-51-4.cif
_cod_data_source_block Pr
_cod_original_cell_volume 1511.8(3)
_cod_original_sg_symbol_H-M 'P 21/c'
_cod_database_code 1512446

loop_
_symmetry_equiv_pos_as_xyz
'x, y, z'
'-x, y+1/2, -z+1/2'
'-x, -y, -z'
'x, -y-1/2, z-1/2'

loop_
_atom_site_label
_atom_site_type_symbol
_atom_site_fract_x
_atom_site_fract_y
_atom_site_fract_z
_atom_site_U_iso_or_equiv
_atom_site_adp_type
_atom_site_occupancy
_atom_site_symmetry_multiplicity
_atom_site_calc_flag
_atom_site_refinement_flags
Pr1 Pr 0.96059(2) 0.099388(16) 0.29685(4) 0.00878(10) Uani 1 1 d .
O2 O 0.9416(3) 0.2333(2) 0.4102(5) 0.0143(8) Uani 1 1 d .
O1 O 0.9827(3) 0.1398(2) -0.0260(5) 0.0128(8) Uani 1 1 d .
O5 O 0.8505(3) -0.0166(2) 0.1357(5) 0.0114(8) Uani 1 1 d .
O4 O 1.0506(3) 0.0592(2) 0.6083(5) 0.0112(8) Uani 1 1 d .
O3 O 1.1152(3) 0.0248(2) 0.2298(5) 0.0143(8) Uani 1 1 d .
O6 O 0.8254(3) 0.0823(2) 0.4982(5) 0.0130(8) Uani 1 1 d .
N1 N 1.1317(4) 0.2053(3) 0.3083(6) 0.0114(9) Uani 1 1 d .
C1 C 1.1011(4) 0.2815(3) 0.3220(7) 0.0108(11) Uani 1 1 d .
N2 N 0.7632(4) 0.1419(3) 0.1499(6) 0.0123(10) Uani 1 1 d .
O7 O 0.6639(4) 0.0473(5) 0.5339(8) 0.059(2) Uani 1 1 d .
C7 C 1.0005(4) 0.2931(3) 0.4058(7) 0.0104(10) Uani 1 1 d .
O8 O 0.4672(5) 0.0180(4) 0.2560(8) 0.060(2) Uani 1 1 d .
H8 H 0.4215 0.0045 0.3208 0.090 Uiso 1 1 calc R
C3 C 1.2610(4) 0.3312(3) 0.2248(7) 0.0123(11) Uani 1 1 d .
H3 H 1.3041 0.3729 0.1952 0.015 Uiso 1 1 calc R
C5 C 1.2266(4) 0.1910(3) 0.2573(7) 0.0110(11) Uani 1 1 d .
H5 H 1.2480 0.1384 0.2462 0.013 Uiso 1 1 calc R
O9 O 0.4635(5) 0.1310(4) 0.4159(10) 0.0528(18) Uani 1 1 d .
C2 C 1.1625(4) 0.3461(3) 0.2743(7) 0.0109(11) Uani 1 1 d .
C13 C 0.5824(5) 0.1173(4) 0.1882(9) 0.0197(13) Uani 1 1 d .
C10 C 0.7326(5) 0.1717(4) -0.0209(8) 0.0176(12) Uani 1 1 d .
H10 H 0.7835 0.1911 -0.0916 0.021 Uiso 1 1 calc R
C12 C 0.5527(5) 0.1479(4) 0.0061(9) 0.0266(15) Uani 1 1 d .
H12 H 0.4821 0.1498 -0.0432 0.032 Uiso 1 1 calc R
C4 C 1.2948(5) 0.2522(3) 0.2200(8) 0.0149(12) Uani 1 1 d .
H4 H 1.3621 0.2405 0.1923 0.018 Uiso 1 1 calc R
C6 C 0.8838(4) -0.0717(3) 0.2474(7) 0.0097(10) Uani 1 1 d .
C8 C 0.7265(5) 0.0792(4) 0.4451(9) 0.0195(13) Uani 1 1 d .
C11 C 0.6280(5) 0.1752(4) -0.0997(9) 0.0231(14) Uani 1 1 d .
H11 H 0.6095 0.1956 -0.2213 0.028 Uiso 1 1 calc R
C9 C 0.6893(5) 0.1149(3) 0.2537(8) 0.0152(12) Uani 1 1 d .
C14 C 0.4988(6) 0.0904(5) 0.3031(10) 0.0280(16) Uani 1 1 d .

loop_
_atom_site_aniso_label
_atom_site_aniso_U_11
_atom_site_aniso_U_22
_atom_site_aniso_U_33
_atom_site_aniso_U_23
_atom_site_aniso_U_13
_atom_site_aniso_U_12
Pr1 0.00990(17) 0.00747(13) 0.00873(14) 0.00059(10) 0.00020(10) 0.00011(11)
O2 0.013(2) 0.0123(19) 0.0176(19) -0.0010(15) 0.0037(16) -0.0010(15)
O1 0.016(2) 0.0103(18) 0.0116(17) 0.0012(14) -0.0007(16) -0.0028(15)
O5 0.014(2) 0.0073(17) 0.0125(17) -0.0006(13) 0.0014(15) -0.0020(14)
O4 0.011(2) 0.0156(19) 0.0075(16) 0.0014(14) 0.0015(15) -0.0019(15)
O3 0.017(2) 0.0142(19) 0.0115(17) 0.0020(14) 0.0024(16) 0.0016(16)
O6 0.009(2) 0.0152(19) 0.0151(18) 0.0024(14) 0.0019(16) 0.0029(14)
N1 0.017(3) 0.0065(19) 0.0102(19) -0.0019(16) -0.0015(18) 0.0000(17)
C1 0.010(3) 0.010(2) 0.011(2) -0.0054(18) -0.003(2) -0.0015(19)
N2 0.013(3) 0.011(2) 0.013(2) 0.0042(16) 0.0019(19) -0.0021(18)
O7 0.016(3) 0.112(6) 0.050(3) 0.057(4) 0.001(3) -0.008(3)
C7 0.010(3) 0.012(2) 0.009(2) 0.0003(18) -0.002(2) -0.001(2)
O8 0.073(5) 0.073(5) 0.039(3) -0.015(3) 0.026(3) -0.061(4)
C3 0.012(3) 0.011(2) 0.014(2) -0.0003(19) 0.001(2) -0.004(2)
C5 0.004(3) 0.016(3) 0.014(2) -0.0019(19) 0.003(2) 0.0019(19)
O9 0.052(4) 0.046(4) 0.070(4) 0.030(3) 0.045(4) 0.018(3)
C2 0.010(3) 0.015(3) 0.007(2) -0.0007(18) -0.001(2) 0.007(2)
C13 0.009(3) 0.027(3) 0.024(3) 0.009(2) 0.005(2) 0.002(2)
C10 0.011(3) 0.021(3) 0.020(3) 0.002(2) 0.000(2) 0.002(2)
C12 0.016(3) 0.033(4) 0.029(3) 0.013(3) -0.006(3) -0.003(3)
C4 0.013(3) 0.018(3) 0.013(3) -0.002(2) 0.000(2) 0.006(2)
C6 0.009(3) 0.010(2) 0.011(2) -0.0011(18) 0.003(2) -0.0014(19)
C8 0.019(4) 0.021(3) 0.020(3) 0.004(2) 0.004(3) 0.000(2)
C11 0.015(3) 0.033(3) 0.021(3) 0.011(3) -0.004(3) -0.002(3)
C9 0.018(3) 0.009(3) 0.018(3) 0.0021(19) 0.000(2) -0.003(2)
C14 0.014(4) 0.042(4) 0.028(3) 0.021(3) 0.003(3) 0.006(3)

loop_
_atom_type_symbol
_atom_type_description
_atom_type_scat_dispersion_real
_atom_type_scat_dispersion_imag
_atom_type_scat_source
C C 0.0033 0.0016 'International Tables Vol C Tables 4.2.6.8 and 6.1.1.4'
N N 0.0061 0.0033 'International Tables Vol C Tables 4.2.6.8 and 6.1.1.4'
O O 0.0106 0.0060 'International Tables Vol C Tables 4.2.6.8 and 6.1.1.4'
Pr Pr -0.2180 2.8214 'International Tables Vol C Tables 4.2.6.8 and 6.1.1.4'
H H 0.0000 0.0000 'International Tables Vol C Tables 4.2.6.8 and 6.1.1.4'

loop_
_geom_angle_atom_site_label_1
_geom_angle_atom_site_label_2
_geom_angle_atom_site_label_3
_geom_angle
_geom_angle_site_symmetry_1
_geom_angle_site_symmetry_3
O6 Pr1 O2 78.58(13) . .
O6 Pr1 O1 140.29(13) . .
O2 Pr1 O1 94.74(13) . .
O6 Pr1 O3 136.11(12) . .
O2 Pr1 O3 131.35(14) . .
O1 Pr1 O3 76.59(13) . .
O6 Pr1 O4 74.16(12) . .
O2 Pr1 O4 90.65(12) . .
O1 Pr1 O4 145.50(13) . .
O3 Pr1 O4 74.38(12) . .
O6 Pr1 O5 77.09(13) . .
O2 Pr1 O5 140.94(13) . .
O1 Pr1 O5 85.09(12) . .
O3 Pr1 O5 86.70(13) . .
O4 Pr1 O5 111.23(12) . .
O6 Pr1 N2 63.20(13) . .
O2 Pr1 N2 75.85(13) . .
O1 Pr1 N2 77.16(13) . .
O3 Pr1 N2 143.40(13) . .
O4 Pr1 N2 136.93(13) . .
O5 Pr1 N2 66.02(12) . .
O6 Pr1 O4 71.06(12) . 3_756
O2 Pr1 O4 144.03(12) . 3_756
O1 Pr1 O4 120.93(11) . 3_756
O3 Pr1 O4 67.72(12) . 3_756
O4 Pr1 O4 63.13(13) . 3_756
O5 Pr1 O4 48.64(11) . 3_756
N2 Pr1 O4 105.84(12) . 3_756
O6 Pr1 N1 132.66(13) . .
O2 Pr1 N1 60.90(14) . .
O1 Pr1 N1 70.81(12) . .
O3 Pr1 N1 71.23(13) . .
O4 Pr1 N1 82.42(12) . .
O5 Pr1 N1 150.24(13) . .
N2 Pr1 N1 122.27(13) . .
O4 Pr1 N1 131.74(12) 3_756 .
O6 Pr1 C6 72.99(14) . .
O2 Pr1 C6 150.93(15) . .
O1 Pr1 C6 103.15(13) . .
O3 Pr1 C6 75.79(14) . .
O4 Pr1 C6 87.42(13) . .
O5 Pr1 C6 24.14(12) . .
N2 Pr1 C6 85.91(14) . .
O4 Pr1 C6 24.51(11) 3_756 .
N1 Pr1 C6 146.98(14) . .
C7 O2 Pr1 130.4(4) . .
C7 O1 Pr1 131.2(3) 4_565 .
C6 O5 Pr1 98.6(3) . .
C6 O4 Pr1 151.3(3) 3_756 .
C6 O4 Pr1 90.7(3) 3_756 3_756
Pr1 O4 Pr1 116.87(13) . 3_756
C8 O6 Pr1 126.5(4) . .
C5 N1 C1 118.3(5) . .
C5 N1 Pr1 127.9(3) . .
C1 N1 Pr1 111.5(4) . .
N1 C1 C2 122.5(5) . .
N1 C1 C7 115.2(5) . .
C2 C1 C7 122.2(5) . .
C10 N2 C9 118.4(5) . .
C10 N2 Pr1 127.4(4) . .
C9 N2 Pr1 112.9(3) . .
O1 C7 O2 124.4(5) 4_566 .
O1 C7 C1 118.4(5) 4_566 .
O2 C7 C1 117.2(5) . .
C14 O8 H8 109.5 . .
C2 C3 C4 118.4(5) . .
C2 C3 H3 120.8 . .
C4 C3 H3 120.8 . .
N1 C5 C4 122.4(5) . .
N1 C5 H5 118.8 . .
C4 C5 H5 118.8 . .
C3 C2 C1 118.9(5) . .
C3 C2 C6 120.3(5) . 2_755
C1 C2 C6 120.3(5) . 2_755
C9 C13 C12 117.6(6) . .
C9 C13 C14 123.6(5) . .
C12 C13 C14 118.8(6) . .
N2 C10 C11 123.1(6) . .
N2 C10 H10 118.4 . .
C11 C10 H10 118.4 . .
C11 C12 C13 119.8(6) . .
C11 C12 H12 120.1 . .
C13 C12 H12 120.1 . .
C5 C4 C3 119.3(5) . .
C5 C4 H4 120.4 . .
C3 C4 H4 120.4 . .
O5 C6 O4 122.1(5) . 3_756
O5 C6 C2 120.7(4) . 2_745
O4 C6 C2 116.9(4) 3_756 2_745
O5 C6 Pr1 57.3(3) . .
O4 C6 Pr1 64.8(3) 3_756 .
C2 C6 Pr1 175.5(4) 2_745 .
O7 C8 O6 124.4(6) . .
O7 C8 C9 119.2(6) . .
O6 C8 C9 116.3(6) . .
C12 C11 C10 118.4(6) . .
C12 C11 H11 120.8 . .
C10 C11 H11 120.8 . .
N2 C9 C13 122.6(5) . .
N2 C9 C8 117.2(5) . .
C13 C9 C8 120.1(6) . .
O9 C14 O8 125.0(7) . .
O9 C14 C13 123.8(7) . .
O8 C14 C13 111.2(7) . .

loop_
_geom_bond_atom_site_label_1
_geom_bond_atom_site_label_2
_geom_bond_distance
_geom_bond_site_symmetry_2
Pr1 O6 2.396(4) .
Pr1 O2 2.405(4) .
Pr1 O1 2.436(4) .
Pr1 O3 2.441(4) .
Pr1 O4 2.456(3) .
Pr1 O5 2.584(3) .
Pr1 N2 2.713(5) .
Pr1 O4 2.747(4) 3_756
Pr1 N1 2.816(5) .
Pr1 C6 3.036(5) .
O2 C7 1.257(6) .
O1 C7 1.255(6) 4_565
O5 C6 1.256(6) .
O4 C6 1.260(6) 3_756
O4 Pr1 2.747(4) 3_756
O6 C8 1.279(7) .
N1 C5 1.335(7) .
N1 C1 1.342(6) .
C1 C2 1.404(8) .
C1 C7 1.499(8) .
N2 C10 1.323(7) .
N2 C9 1.348(8) .
O7 C8 1.205(8) .
C7 O1 1.255(6) 4_566
O8 C14 1.308(9) .
O8 H8 0.8200 .
C3 C2 1.375(8) .
C3 C4 1.394(8) .
C3 H3 0.9300 .
C5 C4 1.394(8) .
C5 H5 0.9300 .
O9 C14 1.181(9) .
C2 C6 1.501(7) 2_755
C13 C9 1.394(9) .
C13 C12 1.397(8) .
C13 C14 1.495(10) .
C10 C11 1.391(8) .
C10 H10 0.9300 .
C12 C11 1.373(9) .
C12 H12 0.9300 .
C4 H4 0.9300 .
C6 O4 1.260(6) 3_756
C6 C2 1.501(7) 2_745
C8 C9 1.505(8) .
C11 H11 0.9300 .
